data_4113780
loop_
_publ_author_name
'Andrei N. Khlobystov'
'Matthew T. Brett'
'Alexander J. Blake'
'Neil R. Champness'
'Peter M. W. Gill'
'Darragh P. O'Neill'
'Simon J. Teat'
'Claire Wilson'
'Martin Schr\"oder'

_publ_contact_author_address
;
  School of Chemistry
  The University of Nottingham
  University Park
  Nottingham  NG7 2RD
  England
;
_publ_contact_author_email A.J.Blake@nottingham.ac.uk
_publ_contact_author_fax '0115 951 3563'
_publ_contact_author_name 'Dr A.J. Blake'
_publ_contact_author_phone '0115 951 3488'
_publ_section_title
;
 Stereoselective Association of Binuclear Metallacycles in Coordination
 Polymers
;
_journal_name_full 'Journal of the American Chemical Society'
_journal_page_first 6753
_journal_page_last 6761
_journal_paper_doi 10.1021/ja029048y
_journal_volume 125
_journal_year 2003
_chemical_formula_moiety 'C18 H12 N2 Cd 2+, N2 O6 2-'
_chemical_formula_sum 'C18 H12 Cd N4 O6'
_chemical_formula_weight 492.72
_chemical_name_common Cd(NO3)2*Bipyph
_chemical_name_systematic
; 
 1-(4-Pyridyl)-4-(2-pyridylethynyl)benzene Cadmium(II) bisnitrate complex 
;
_space_group_IT_number 2
_symmetry_cell_setting triclinic
_symmetry_space_group_name_Hall '-P 1'
_symmetry_space_group_name_H-M 'P -1'
_atom_sites_solution_hydrogens 'all placed geometrically'
_atom_sites_solution_primary direct
_atom_sites_solution_secondary 'difference Fourier methods'
_audit_creation_method SHELXL-97
_cell_angle_alpha 83.743(2)
_cell_angle_beta 76.014(2)
_cell_angle_gamma 85.366(2)
_cell_formula_units_Z 2
_cell_length_a 8.3796(9)
_cell_length_b 8.4689(9)
_cell_length_c 12.8983(14)
_cell_measurement_reflns_used 2660
_cell_measurement_temperature 150(2)
_cell_measurement_theta_max 26.6
_cell_measurement_theta_min 2.4
_cell_volume 881.51(16)
_computing_cell_refinement 'Bruker SAINT version 6.02a (Bruker, 2000)'
_computing_data_collection 'Bruker SMART version 5.054 (Bruker, 1998)'
_computing_data_reduction 'Bruker SAINT; Bruker SHELXTL (Bruker, 1997)'
_computing_molecular_graphics SHELXTL
_computing_publication_material 'SHELXL-97; PLATON (Spek, 2001)'
_computing_structure_refinement 'SHELXL-97 (Sheldrick, 1997)'
_computing_structure_solution 'SHELXL-97 (Sheldrick, 1997)'
_diffrn_ambient_temperature 150(2)
_diffrn_measured_fraction_theta_full 0.970
_diffrn_measured_fraction_theta_max 0.871
_diffrn_measurement_device_type 'Bruker SMART1000 CCD area detector'
_diffrn_measurement_method omega
_diffrn_radiation_monochromator graphite
_diffrn_radiation_source 'normal-focus sealed tube'
_diffrn_radiation_type MoK\a
_diffrn_radiation_wavelength 0.71073
_diffrn_reflns_av_R_equivalents 0.031
_diffrn_reflns_av_sigmaI/netI 0.068
_diffrn_reflns_limit_h_max 11
_diffrn_reflns_limit_h_min -11
_diffrn_reflns_limit_k_max 10
_diffrn_reflns_limit_k_min -11
_diffrn_reflns_limit_l_max 16
_diffrn_reflns_limit_l_min -16
_diffrn_reflns_number 7860
_diffrn_reflns_theta_full 27.50
_diffrn_reflns_theta_max 28.87
_diffrn_reflns_theta_min 1.63
_diffrn_standards_decay_% none
_diffrn_standards_number 0
_exptl_absorpt_coefficient_mu 1.286
_exptl_absorpt_correction_T_max 0.940
_exptl_absorpt_correction_T_min 0.899
_exptl_absorpt_correction_type multi-scan
_exptl_absorpt_process_details 'SADABS (Bruker, 1999b)'
_exptl_crystal_colour colourless
_exptl_crystal_density_diffrn 1.856
_exptl_crystal_description plate
_exptl_crystal_F_000 488
_exptl_crystal_size_max 0.15
_exptl_crystal_size_mid 0.06
_exptl_crystal_size_min 0.04
_refine_diff_density_max 0.70
_refine_diff_density_min -0.64
_refine_diff_density_rms 0.13
_refine_ls_extinction_method none
_refine_ls_goodness_of_fit_ref 0.991
_refine_ls_hydrogen_treatment 'riding model'
_refine_ls_matrix_type full
_refine_ls_number_parameters 262
_refine_ls_number_reflns 4043
_refine_ls_number_restraints 0
_refine_ls_restrained_S_all 0.991
_refine_ls_R_factor_all 0.0486
_refine_ls_R_factor_gt 0.0324
_refine_ls_shift/su_max 0.001
_refine_ls_shift/su_mean 0.000
_refine_ls_structure_factor_coef Fsqd
_refine_ls_weighting_details 'calc w=1/[\s^2^(Fo^2^)+(0.041P)^2^] where P=(Fo^2^+2Fc^2^)/3'
_refine_ls_weighting_scheme calc
_refine_ls_wR_factor_gt 0.0658
_refine_ls_wR_factor_ref 0.0892
_reflns_number_gt 3191
_reflns_number_total 4043
_reflns_threshold_expression >2sigma(I)
_cod_data_source_file ja029048ysi20021022_034217_6.cif
_cod_data_source_block (6)
_cod_depositor_comments
;
The following automatic conversions were performed:

'_atom_sites_solution_primary' value 'direct methods' was changed to
'direct'.

Automatic conversion script
Id: cif_fix_values 6452 2018-10-05 10:23:21Z andrius 
;
_cod_original_cell_volume 881.5(3)
_cod_database_code 4113780

loop_
_symmetry_equiv_pos_as_xyz
'x, y, z'
'-x, -y, -z'

loop_
_atom_site_label
_atom_site_type_symbol
_atom_site_fract_x
_atom_site_fract_y
_atom_site_fract_z
_atom_site_U_iso_or_equiv
_atom_site_adp_type
_atom_site_occupancy
_atom_site_symmetry_multiplicity
_atom_site_calc_flag
_atom_site_refinement_flags
Cd1 Cd 0.76998(4) 0.90992(4) 0.83528(2) 0.01914(10) Uani 1 1 d .
N1 N 0.6350(4) 0.8895(4) 0.7104(2) 0.0177(7) Uani 1 1 d .
N10 N 1.0346(4) 1.1038(4) 0.7427(3) 0.0202(7) Uani 1 1 d .
N20A N 0.5694(4) 0.8387(4) 1.0397(3) 0.0237(8) Uani 1 1 d .
N20 N 0.0279(4) 0.2684(4) 0.1254(3) 0.0182(7) Uani 1 1 d .
O11 O 1.0071(3) 1.0058(3) 0.6829(2) 0.0251(7) Uani 1 1 d .
O12 O 1.1527(4) 1.1872(4) 0.7154(2) 0.0331(8) Uani 1 1 d .
O13 O 0.9340(3) 1.1123(3) 0.8336(2) 0.0242(6) Uani 1 1 d .
O21 O 0.6716(3) 0.9476(3) 1.0187(2) 0.0269(7) Uani 1 1 d .
O22 O 0.4731(4) 0.8204(4) 1.1282(2) 0.0416(9) Uani 1 1 d .
O23 O 0.5698(3) 0.7526(3) 0.9653(2) 0.0242(6) Uani 1 1 d .
C2 C 0.4729(5) 0.8708(5) 0.7380(3) 0.0225(9) Uani 1 1 d .
H2A H 0.4137 0.8913 0.8083 0.027 Uiso 1 1 calc R
C3 C 0.3880(5) 0.8229(5) 0.6689(3) 0.0223(9) Uani 1 1 d .
H3A H 0.2730 0.8098 0.6924 0.027 Uiso 1 1 calc R
C4 C 0.4704(5) 0.7936(4) 0.5645(3) 0.0179(8) Uani 1 1 d .
C5 C 0.6369(5) 0.8237(5) 0.5353(3) 0.0207(9) Uani 1 1 d .
H5A H 0.6979 0.8119 0.4639 0.025 Uiso 1 1 calc R
C6 C 0.7137(5) 0.8701(5) 0.6084(3) 0.0208(9) Uani 1 1 d .
H6A H 0.8276 0.8895 0.5861 0.025 Uiso 1 1 calc R
C7 C 0.3870(5) 0.7283(4) 0.4912(3) 0.0177(8) Uani 1 1 d .
C8 C 0.2148(5) 0.7359(5) 0.5102(3) 0.0265(10) Uani 1 1 d .
H8A H 0.1508 0.7896 0.5686 0.032 Uiso 1 1 calc R
C9 C 0.1367(5) 0.6666(5) 0.4455(3) 0.0263(10) Uani 1 1 d .
H9A H 0.0198 0.6730 0.4597 0.032 Uiso 1 1 calc R
C10 C 0.2288(5) 0.5868(5) 0.3591(3) 0.0196(8) Uani 1 1 d .
C11 C 0.3991(5) 0.5819(5) 0.3390(3) 0.0227(9) Uani 1 1 d .
H11A H 0.4630 0.5297 0.2799 0.027 Uiso 1 1 calc R
C12 C 0.4775(5) 0.6518(5) 0.4036(3) 0.0230(9) Uani 1 1 d .
H12A H 0.5944 0.6476 0.3880 0.028 Uiso 1 1 calc R
C13 C 0.1459(5) 0.5145(5) 0.2929(3) 0.0223(9) Uani 1 1 d .
C14 C 0.0735(5) 0.4573(5) 0.2384(3) 0.0206(8) Uani 1 1 d .
C15 C -0.0208(5) 0.4069(5) 0.1700(3) 0.0195(8) Uani 1 1 d .
C16 C -0.1558(5) 0.5011(5) 0.1498(3) 0.0222(9) Uani 1 1 d .
H16A H -0.1884 0.5976 0.1824 0.027 Uiso 1 1 calc R
C17 C -0.2416(5) 0.4515(5) 0.0814(3) 0.0243(9) Uani 1 1 d .
H17A H -0.3357 0.5127 0.0677 0.029 Uiso 1 1 calc R
C18 C -0.1905(5) 0.3132(5) 0.0331(3) 0.0207(9) Uani 1 1 d .
H18A H -0.2462 0.2790 -0.0157 0.025 Uiso 1 1 calc R
C19 C -0.0563(5) 0.2257(5) 0.0574(3) 0.0212(9) Uani 1 1 d .
H19A H -0.0213 0.1299 0.0243 0.025 Uiso 1 1 calc R

loop_
_atom_site_aniso_label
_atom_site_aniso_U_11
_atom_site_aniso_U_22
_atom_site_aniso_U_33
_atom_site_aniso_U_23
_atom_site_aniso_U_13
_atom_site_aniso_U_12
Cd1 0.01686(16) 0.02661(17) 0.01582(15) -0.00381(11) -0.00592(11) -0.00339(11)
N1 0.0154(16) 0.0229(18) 0.0168(17) -0.0040(14) -0.0064(13) -0.0016(13)
N10 0.0197(17) 0.0240(19) 0.0182(17) -0.0056(14) -0.0055(14) 0.0002(14)
N20A 0.0230(18) 0.025(2) 0.0223(19) -0.0007(15) -0.0050(15) 0.0011(15)
N20 0.0162(16) 0.0192(17) 0.0195(17) -0.0053(14) -0.0035(13) -0.0014(13)
O11 0.0262(16) 0.0305(17) 0.0218(15) -0.0133(13) -0.0062(12) -0.0042(13)
O12 0.0270(17) 0.0389(19) 0.0325(18) -0.0116(15) 0.0030(14) -0.0163(14)
O13 0.0244(15) 0.0276(16) 0.0182(15) -0.0083(12) 0.0027(12) -0.0025(12)
O21 0.0270(16) 0.0276(17) 0.0253(16) -0.0054(13) -0.0027(13) -0.0043(13)
O22 0.044(2) 0.054(2) 0.0193(17) -0.0011(15) 0.0059(15) -0.0062(17)
O23 0.0242(15) 0.0240(16) 0.0257(16) -0.0050(13) -0.0079(13) -0.0006(12)
C2 0.019(2) 0.031(2) 0.018(2) -0.0063(18) -0.0035(16) -0.0011(17)
C3 0.018(2) 0.029(2) 0.021(2) -0.0046(18) -0.0046(17) -0.0032(17)
C4 0.021(2) 0.015(2) 0.019(2) 0.0002(16) -0.0091(16) 0.0002(15)
C5 0.022(2) 0.024(2) 0.016(2) -0.0040(17) -0.0041(16) -0.0030(17)
C6 0.018(2) 0.023(2) 0.023(2) -0.0049(17) -0.0053(17) -0.0031(16)
C7 0.023(2) 0.015(2) 0.018(2) -0.0010(16) -0.0101(17) -0.0023(16)
C8 0.022(2) 0.034(3) 0.027(2) -0.0151(19) -0.0081(18) 0.0037(18)
C9 0.018(2) 0.035(3) 0.031(2) -0.011(2) -0.0122(18) -0.0004(18)
C10 0.026(2) 0.018(2) 0.019(2) -0.0030(16) -0.0121(17) -0.0009(16)
C11 0.026(2) 0.024(2) 0.019(2) -0.0053(17) -0.0054(17) -0.0014(17)
C12 0.022(2) 0.026(2) 0.021(2) -0.0013(18) -0.0058(17) -0.0050(17)
C13 0.026(2) 0.021(2) 0.021(2) -0.0021(17) -0.0082(18) -0.0021(17)
C14 0.023(2) 0.018(2) 0.023(2) -0.0024(17) -0.0079(17) -0.0025(16)
C15 0.019(2) 0.021(2) 0.018(2) -0.0028(16) -0.0023(16) -0.0054(16)
C16 0.024(2) 0.020(2) 0.024(2) -0.0065(17) -0.0053(17) -0.0011(17)
C17 0.022(2) 0.026(2) 0.026(2) -0.0013(18) -0.0072(18) 0.0006(17)
C18 0.022(2) 0.025(2) 0.017(2) -0.0032(17) -0.0072(16) -0.0040(17)
C19 0.021(2) 0.022(2) 0.023(2) -0.0092(17) -0.0070(17) -0.0014(16)

loop_
_atom_type_symbol
_atom_type_description
_atom_type_scat_dispersion_real
_atom_type_scat_dispersion_imag
_atom_type_scat_source
C C 0.0033 0.0016 'International Tables Vol C Tables 4.2.6.8 and 6.1.1.4'
H H 0.0000 0.0000 'International Tables Vol C Tables 4.2.6.8 and 6.1.1.4'
N N 0.0061 0.0033 'International Tables Vol C Tables 4.2.6.8 and 6.1.1.4'
O O 0.0106 0.0060 'International Tables Vol C Tables 4.2.6.8 and 6.1.1.4'
Cd Cd -0.8075 1.2024 'International Tables Vol C Tables 4.2.6.8 and 6.1.1.4'

loop_
_geom_angle_atom_site_label_1
_geom_angle_atom_site_label_2
_geom_angle_atom_site_label_3
_geom_angle
_geom_angle_site_symmetry_1
_geom_angle_site_symmetry_3
_geom_angle_publ_flag
N1 Cd1 O13 124.13(11) . . y
N1 Cd1 N20 125.02(11) . 2_666 y
O13 Cd1 N20 89.40(11) . 2_666 y
N1 Cd1 O21 130.46(11) . . y
O13 Cd1 O21 84.47(10) . . y
N20 Cd1 O21 90.39(11) 2_666 . y
N1 Cd1 O23 90.35(11) . . y
O13 Cd1 O23 138.10(9) . . y
N20 Cd1 O23 88.20(10) 2_666 . y
O21 Cd1 O23 53.73(9) . . y
N1 Cd1 O11 86.59(10) . . y
O13 Cd1 O11 52.94(9) . . y
N20 Cd1 O11 81.94(10) 2_666 . y
O21 Cd1 O11 136.55(9) . . y
O23 Cd1 O11 165.42(9) . . y
C2 N1 C6 117.3(3) . . ?
C2 N1 Cd1 120.0(3) . . ?
C6 N1 Cd1 121.8(3) . . ?
O12 N10 O11 121.9(3) . . ?
O12 N10 O13 120.9(3) . . ?
O11 N10 O13 117.2(3) . . ?
O22 N20A O23 121.9(4) . . ?
O22 N20A O21 121.0(3) . . ?
O23 N20A O21 117.1(3) . . ?
C19 N20 C15 117.6(3) . . ?
C19 N20 Cd1 116.6(2) . 2_666 ?
C15 N20 Cd1 125.6(2) . 2_666 ?
N10 O11 Cd1 88.5(2) . . ?
N10 O13 Cd1 101.1(2) . . ?
N20A O21 Cd1 96.1(2) . . ?
N20A O23 Cd1 92.8(2) . . ?
N1 C2 C3 122.9(4) . . ?
C2 C3 C4 120.2(4) . . ?
C5 C4 C3 116.0(3) . . ?
C5 C4 C7 122.1(3) . . ?
C3 C4 C7 121.9(3) . . ?
C6 C5 C4 120.6(4) . . ?
N1 C6 C5 122.8(4) . . ?
C12 C7 C8 118.1(3) . . ?
C12 C7 C4 120.8(3) . . ?
C8 C7 C4 121.0(3) . . ?
C9 C8 C7 121.1(4) . . ?
C8 C9 C10 120.3(4) . . ?
C11 C10 C9 118.6(3) . . ?
C11 C10 C13 121.7(4) . . ?
C9 C10 C13 119.7(4) . . ?
C12 C11 C10 121.1(4) . . ?
C11 C12 C7 120.7(4) . . ?
C14 C13 C10 178.2(4) . . ?
C13 C14 C15 173.4(4) . . ?
N20 C15 C16 122.1(4) . . ?
N20 C15 C14 118.0(3) . . ?
C16 C15 C14 120.0(4) . . ?
C17 C16 C15 118.6(4) . . ?
C18 C17 C16 119.8(4) . . ?
C17 C18 C19 118.2(4) . . ?
N20 C19 C18 123.6(4) . . ?

loop_
_geom_bond_atom_site_label_1
_geom_bond_atom_site_label_2
_geom_bond_distance
_geom_bond_site_symmetry_2
_geom_bond_publ_flag
Cd1 N1 2.208(3) . y
Cd1 O13 2.277(3) . y
Cd1 N20 2.289(3) 2_666 y
Cd1 O21 2.357(3) . y
Cd1 O23 2.432(3) . y
Cd1 O11 2.548(3) . y
N1 C2 1.336(5) . ?
N1 C6 1.342(5) . ?
N10 O12 1.221(4) . ?
N10 O11 1.262(4) . ?
N10 O13 1.274(4) . ?
N20A O22 1.231(4) . ?
N20A O23 1.266(4) . ?
N20A O21 1.272(4) . ?
N20 C19 1.344(5) . ?
N20 C15 1.353(5) . ?
N20 Cd1 2.289(3) 2_666 ?
C2 C3 1.377(5) . ?
C3 C4 1.394(5) . ?
C4 C5 1.392(5) . ?
C4 C7 1.478(5) . ?
C5 C6 1.369(5) . ?
C7 C12 1.392(5) . ?
C7 C8 1.402(5) . ?
C8 C9 1.379(5) . ?
C9 C10 1.399(6) . ?
C10 C11 1.386(5) . ?
C10 C13 1.434(5) . ?
C11 C12 1.382(5) . ?
C13 C14 1.193(5) . ?
C14 C15 1.435(5) . ?
C15 C16 1.392(5) . ?
C16 C17 1.381(5) . ?
C17 C18 1.375(6) . ?
C18 C19 1.378(5) . ?
